data_7703720
loop_
_publ_author_name
'Mayans, J\'ulia'
'Font-Bardia, Merc\`e'
'Escuer, Albert'

_publ_section_title
;
 Na<sub>2</sub>MnLn<sup>III</sup> clusters with a non-equivalent core:
 chiral vs. meso isomerism.
;
_journal_issue 14
_journal_name_full 'Dalton transactions (Cambridge, England : 2003)'
_journal_page_first 4216
_journal_page_last 4219
_journal_paper_doi 10.1039/d0dt00540a
_journal_volume 49
_journal_year 2020
_chemical_absolute_configuration rm
_chemical_formula_moiety 'C96 H90 Cl6 Dy Mn6 N6 Na2 O20, 3(C H4 O), 4.75(H2 O)'
_chemical_formula_sum 'C96 H103 Cl6 Gd Mn6 N6 Na2 O25'
_chemical_formula_weight 2486.41
_space_group_crystal_system trigonal
_space_group_IT_number 146
_space_group_name_Hall 'R 3'
_space_group_name_H-M_alt 'R 3 :H'
_atom_sites_solution_hydrogens geom
_audit_creation_method SHELXL-97
_audit_update_record
;
2017-06-09 deposited with the CCDC.	2020-03-10 downloaded from the CCDC.
;
_cell_angle_alpha 90
_cell_angle_beta 90
_cell_angle_gamma 120
_cell_formula_units_Z 3
_cell_length_a 19.6406(6)
_cell_length_b 19.6406(6)
_cell_length_c 28.4472(11)
_cell_measurement_reflns_used 5334
_cell_measurement_temperature 100(2)
_cell_measurement_theta_max 26.08
_cell_measurement_theta_min 2.50
_cell_volume 9503.4(6)
_computing_cell_refinement 'Bruker SAINT'
_computing_data_collection 'Bruker APEX2'
_computing_data_reduction 'Bruker SAINT'
_computing_molecular_graphics 'Bruker SHELXTL'
_computing_publication_material 'Bruker SHELXTL'
_computing_structure_refinement 'SHELXL-2014 (Sheldrick 2014)'
_computing_structure_solution 'SHELXS-97 (Sheldrick 2008)'
_diffrn_ambient_temperature 100(2)
_diffrn_measured_fraction_theta_full 0.817
_diffrn_measured_fraction_theta_max 0.997
_diffrn_measurement_device_type 'D8 Venture'
_diffrn_measurement_method '\f and \w scans'
_diffrn_radiation_type MoK\a
_diffrn_radiation_wavelength 0.71073
_diffrn_reflns_av_R_equivalents 0.0923
_diffrn_reflns_av_sigmaI/netI 0.0915
_diffrn_reflns_Laue_measured_fraction_full 0.817
_diffrn_reflns_Laue_measured_fraction_max 0.997
_diffrn_reflns_limit_h_max 24
_diffrn_reflns_limit_h_min -24
_diffrn_reflns_limit_k_max 24
_diffrn_reflns_limit_k_min -24
_diffrn_reflns_limit_l_max 35
_diffrn_reflns_limit_l_min -35
_diffrn_reflns_number 30639
_diffrn_reflns_point_group_measured_fraction_full 0.764
_diffrn_reflns_point_group_measured_fraction_max 0.932
_diffrn_reflns_theta_full 25.242
_diffrn_reflns_theta_max 23.548
_diffrn_reflns_theta_min 2.148
_diffrn_source microfocus
_exptl_absorpt_coefficient_mu 1.289
_exptl_absorpt_correction_T_max 0.7454
_exptl_absorpt_correction_T_min 0.6905
_exptl_absorpt_correction_type multi-scan
_exptl_absorpt_process_details sadabs
_exptl_crystal_colour red
_exptl_crystal_density_diffrn 1.303
_exptl_crystal_description prism
_exptl_crystal_F_000 3777
_exptl_crystal_preparation ', Magnetic properties,chirality'
_exptl_crystal_recrystallization_method 'Methanol/Acetonitrile layered with diethylether'
_exptl_crystal_size_max 0.060
_exptl_crystal_size_mid 0.057
_exptl_crystal_size_min 0.046
_refine_diff_density_max 0.923
_refine_diff_density_min -0.484
_refine_diff_density_rms 0.086
_refine_ls_abs_structure_details
;
 Refined as an inversion twin.
  At the end of refinement, large voids remained in 
 the structure containing only diffuse electron 
 density that could not be modelled satisfactorily. 
 These voids were thus analyzed and taken into account 
 by PLATON/SQUEEZE, occupying a total of 772 \%A3 (main voids 
 volumes are 257 \%A3 ), resulting in a significant improvement 
 both in R1 and wR2 factors. 
 The derived figures (electro/volumes) would reasonably 
 account for a number of diffuse small solvent molecules, 
 e.g water or methanol
;
_refine_ls_abs_structure_Flack 0.024(18)
_refine_ls_extinction_method none
_refine_ls_goodness_of_fit_ref 1.011
_refine_ls_hydrogen_treatment constr
_refine_ls_matrix_type full
_refine_ls_number_parameters 399
_refine_ls_number_reflns 5874
_refine_ls_number_restraints 5
_refine_ls_restrained_S_all 1.010
_refine_ls_R_factor_all 0.0382
_refine_ls_R_factor_gt 0.0329
_refine_ls_shift/su_max 0.001
_refine_ls_shift/su_mean 0.000
_refine_ls_structure_factor_coef Fsqd
_refine_ls_weighting_details
;
 w=1/[\s^2^(Fo^2^)+(0.0486P)^2^]
 where P=(Fo^2^+2Fc^2^)/3
;
_refine_ls_weighting_scheme calc
_refine_ls_wR_factor_gt 0.0904
_refine_ls_wR_factor_ref 0.0924
_reflns_Friedel_coverage 0.871
_reflns_Friedel_fraction_full 0.711
_reflns_Friedel_fraction_max 0.868
_reflns_number_gt 5342
_reflns_number_total 5874
_reflns_threshold_expression 'I > 2\s(I)'
_cod_data_source_file d0dt00540a2.cif
_cod_data_source_block mo_i06ub99_0m_ba_sq_d
_cod_depositor_comments 'Adding full bibliography for 7703720--7703725.cif.'
_cod_original_cell_volume 9503.4(7)
_cod_database_code 7703720
_shelx_space_group_comment
;
The symmetry employed for this shelxl refinement is uniquely defined
by the following loop, which should always be used as a source of
symmetry information in preference to the above space-group names.
They are only intended as comments.
;

loop_
_space_group_symop_operation_xyz
'x, y, z'
'-y, x-y, z'
'-x+y, -x, z'
'x+2/3, y+1/3, z+1/3'
'-y+2/3, x-y+1/3, z+1/3'
'-x+y+2/3, -x+1/3, z+1/3'
'x+1/3, y+2/3, z+2/3'
'-y+1/3, x-y+2/3, z+2/3'
'-x+y+1/3, -x+2/3, z+2/3'

loop_
_atom_site_label
_atom_site_type_symbol
_atom_site_fract_x
_atom_site_fract_y
_atom_site_fract_z
_atom_site_U_iso_or_equiv
_atom_site_adp_type
_atom_site_occupancy
_atom_site_site_symmetry_order
_atom_site_calc_flag
_atom_site_refinement_flags_posn
_atom_site_refinement_flags_adp
_atom_site_refinement_flags_occupancy
_atom_site_disorder_assembly
_atom_site_disorder_group
Gd1 Gd 0.3333 0.6667 0.49408(3) 0.01602(19) Uani 1 3 d S T P . .
Mn1 Mn 0.24558(8) 0.56402(7) 0.60742(4) 0.0129(3) Uani 1 1 d . . . . .
Mn2 Mn 0.33299(8) 0.56837(7) 0.39287(4) 0.0129(3) Uani 1 1 d . . . . .
Na1 Na 0.3333 0.6667 0.2901(2) 0.0169(13) Uani 1 3 d S T P . .
Na2 Na 0.3333 0.6667 0.7089(2) 0.0208(14) Uani 1 3 d S T P . .
O1 O 0.2408(3) 0.5657(3) 0.54075(19) 0.0135(13) Uani 1 1 d . . . . .
O2 O 0.2411(3) 0.5499(4) 0.6737(2) 0.0159(14) Uani 1 1 d . . . . .
O3 O 0.2951(4) 0.5559(4) 0.7576(2) 0.0243(16) Uani 1 1 d . . . . .
O4 O 0.3324(3) 0.5615(3) 0.4597(2) 0.0142(13) Uani 1 1 d . . . . .
O5 O 0.3399(3) 0.5644(3) 0.3262(2) 0.0171(15) Uani 1 1 d . . . . .
O6 O 0.4031(4) 0.6217(4) 0.2437(2) 0.0287(17) Uani 1 1 d . . . . .
O7 O 0.3333 0.6667 0.6101(3) 0.015(2) Uani 1 3 d S T P . .
O8 O 0.3333 0.6667 0.3994(4) 0.022(3) Uani 1 3 d S T P . .
N1 N 0.1549(4) 0.4553(4) 0.5989(2) 0.0153(16) Uani 1 1 d . . . . .
N2 N 0.3196(4) 0.4610(4) 0.3966(2) 0.0129(15) Uani 1 1 d . . . . .
C1 C 0.1635(5) 0.5145(5) 0.5241(3) 0.016(2) Uani 1 1 d . . . . .
H1A H 0.1647 0.5065 0.4898 0.019 Uiso 1 1 calc R U . . .
H1B H 0.1299 0.5379 0.5300 0.019 Uiso 1 1 calc R U . . .
C2 C 0.1298(5) 0.4353(5) 0.5498(3) 0.0230(19) Uani 1 1 d . U . . .
H2 H 0.1569 0.4078 0.5368 0.028 Uiso 1 1 calc R U . . .
C3 C 0.0434(7) 0.3836(7) 0.5404(4) 0.0535(14) Uani 1 1 d . U . . .
C4 C 0.0140(7) 0.3257(7) 0.5084(5) 0.0535(14) Uani 1 1 d . . . . .
H4 H 0.0511 0.3159 0.4928 0.064 Uiso 1 1 calc R U . . .
C5 C -0.0605(8) 0.2804(8) 0.4960(5) 0.0535(14) Uani 1 1 d . . . . .
H5 H -0.0752 0.2425 0.4716 0.064 Uiso 1 1 calc R U . . .
C6 C -0.1108(8) 0.2895(8) 0.5179(5) 0.0535(14) Uani 1 1 d . U . . .
H6 H -0.1648 0.2544 0.5115 0.064 Uiso 1 1 calc R U . . .
C7 C -0.0930(7) 0.3437(7) 0.5482(4) 0.0535(14) Uani 1 1 d . U . . .
H7 H -0.1338 0.3502 0.5613 0.064 Uiso 1 1 calc R U . . .
C8 C -0.0090(7) 0.3980(7) 0.5641(4) 0.0535(14) Uani 1 1 d . U . . .
H8A H 0.0047 0.4533 0.5589 0.064 Uiso 1 1 calc R U . . .
H8B H -0.0049 0.3908 0.5983 0.064 Uiso 1 1 calc R U . . .
C9 C 0.1271(5) 0.4036(5) 0.6315(3) 0.0175(19) Uani 1 1 d . . . . .
H9 H 0.0854 0.3532 0.6227 0.021 Uiso 1 1 calc R U . . .
C10 C 0.1511(5) 0.4125(5) 0.6793(3) 0.017(2) Uani 1 1 d . . . . .
C11 C 0.1163(6) 0.3445(5) 0.7083(3) 0.028(2) Uani 1 1 d . . . . .
H11 H 0.0758 0.2958 0.6963 0.033 Uiso 1 1 calc R U . . .
C12 C 0.1422(6) 0.3498(6) 0.7550(4) 0.032(3) Uani 1 1 d . . . . .
H12 H 0.1191 0.3046 0.7747 0.039 Uiso 1 1 calc R U . . .
C13 C 0.1976(6) 0.4164(5) 0.7712(3) 0.023(2) Uani 1 1 d . . . . .
H13 H 0.2150 0.4192 0.8027 0.028 Uiso 1 1 calc R U . . .
C14 C 0.2316(6) 0.4829(6) 0.7440(3) 0.020(2) Uani 1 1 d . . . . .
C15 C 0.2085(5) 0.4833(5) 0.6978(3) 0.016(2) Uani 1 1 d . . . . .
C16 C 0.3308(7) 0.5547(7) 0.8028(4) 0.046(3) Uani 1 1 d . . . . .
H16A H 0.3304 0.5049 0.8060 0.069 Uiso 1 1 calc R U . . .
H16B H 0.3007 0.5601 0.8285 0.069 Uiso 1 1 calc R U . . .
H16C H 0.3852 0.5984 0.8039 0.069 Uiso 1 1 calc R U . . .
C17 C 0.3293(6) 0.4917(5) 0.4781(3) 0.020(2) Uani 1 1 d . . . . .
H17A H 0.3034 0.4783 0.5092 0.023 Uiso 1 1 calc R U . . .
H17B H 0.3831 0.4999 0.4816 0.023 Uiso 1 1 calc R U . . .
C18 C 0.2825(5) 0.4261(5) 0.4431(3) 0.020(2) Uani 1 1 d . . . . .
H18 H 0.2280 0.4178 0.4425 0.024 Uiso 1 1 calc R U . . .
C19 C 0.2751(6) 0.3450(6) 0.4536(3) 0.029(2) Uani 1 1 d . . . . .
C20 C 0.3292(6) 0.3368(6) 0.4807(4) 0.035(3) Uani 1 1 d . . . . .
H20 H 0.3746 0.3812 0.4931 0.042 Uiso 1 1 calc R U . . .
C21 C 0.3144(7) 0.2620(7) 0.4890(4) 0.047(3) Uani 1 1 d . U . . .
H21 H 0.3507 0.2543 0.5071 0.057 Uiso 1 1 calc R U . . .
C22 C 0.2529(9) 0.2023(8) 0.4730(5) 0.061(4) Uani 1 1 d . U . . .
H22 H 0.2466 0.1521 0.4796 0.073 Uiso 1 1 calc R U . . .
C23 C 0.1975(8) 0.2040(7) 0.4481(5) 0.058(4) Uani 1 1 d . . . . .
H23 H 0.1522 0.1570 0.4381 0.069 Uiso 1 1 calc R U . . .
C24 C 0.2080(7) 0.2766(6) 0.4371(4) 0.042(3) Uani 1 1 d . . . . .
H24 H 0.1701 0.2809 0.4185 0.051 Uiso 1 1 calc R U . . .
C25 C 0.3405(5) 0.4290(5) 0.3665(3) 0.019(2) Uani 1 1 d . . . . .
H25 H 0.3346 0.3792 0.3742 0.023 Uiso 1 1 calc R U . . .
C26 C 0.3727(5) 0.4610(5) 0.3213(3) 0.019(2) Uani 1 1 d . . . . .
C27 C 0.4025(5) 0.4227(5) 0.2932(3) 0.023(2) Uani 1 1 d . . . . .
H27 H 0.4021 0.3772 0.3050 0.027 Uiso 1 1 calc R U . . .
C28 C 0.4323(5) 0.4501(5) 0.2489(3) 0.017(2) Uani 1 1 d . . . . .
H28 H 0.4533 0.4243 0.2308 0.021 Uiso 1 1 calc R U . . .
C29 C 0.4316(6) 0.5146(6) 0.2312(3) 0.025(2) Uani 1 1 d . . . . .
H29 H 0.4502 0.5323 0.2003 0.031 Uiso 1 1 calc R U . . .
C30 C 0.4037(5) 0.5542(6) 0.2585(3) 0.020(2) Uani 1 1 d . . . . .
C31 C 0.3712(5) 0.5276(5) 0.3034(3) 0.0111(18) Uani 1 1 d . . . . .
C32 C 0.4407(8) 0.6563(8) 0.1987(4) 0.050(3) Uani 1 1 d . . . . .
H32A H 0.4149 0.6176 0.1735 0.075 Uiso 1 1 calc R U . . .
H32B H 0.4964 0.6716 0.2000 0.075 Uiso 1 1 calc R U . . .
H32C H 0.4359 0.7028 0.1923 0.075 Uiso 1 1 calc R U . . .
Cl1 Cl 0.35851(13) 0.52587(13) 0.60726(7) 0.0180(5) Uani 1 1 d . . . . .
Cl2 Cl 0.48594(13) 0.66793(12) 0.39190(7) 0.0176(5) Uani 1 1 d . . . . .
O1W O 0.0049(14) 0.1846(14) 0.4124(8) 0.111(8) Uiso 0.5 1 d . . P . .
O2W O 0.1574(11) 0.3990(11) 0.2844(7) 0.077(6) Uiso 0.5 1 d . . P . .
O3W O 0.0000 0.0000 0.4159(9) 0.043(6) Uiso 0.5 3 d S . P . .
O4W O 0.4525(8) 0.5142(8) 0.7133(5) 0.038(4) Uiso 0.5 1 d . . P . .

loop_
_atom_site_aniso_label
_atom_site_aniso_U_11
_atom_site_aniso_U_22
_atom_site_aniso_U_33
_atom_site_aniso_U_23
_atom_site_aniso_U_13
_atom_site_aniso_U_12
Gd1 0.0143(2) 0.0143(2) 0.0195(4) 0.000 0.000 0.00715(12)
Mn1 0.0115(7) 0.0101(7) 0.0146(7) 0.0006(5) 0.0006(5) 0.0036(6)
Mn2 0.0134(7) 0.0109(7) 0.0148(7) 0.0003(5) 0.0009(5) 0.0064(6)
Na1 0.017(2) 0.017(2) 0.017(3) 0.000 0.000 0.0085(10)
Na2 0.021(2) 0.021(2) 0.020(3) 0.000 0.000 0.0105(11)
O1 0.014(3) 0.013(3) 0.014(3) 0.002(2) 0.001(2) 0.008(3)
O2 0.015(3) 0.015(3) 0.020(3) 0.000(3) -0.001(3) 0.008(3)
O3 0.023(4) 0.013(3) 0.035(4) 0.003(3) -0.004(3) 0.008(3)
O4 0.012(3) 0.012(3) 0.019(3) 0.001(2) 0.002(3) 0.006(3)
O5 0.018(3) 0.016(3) 0.021(3) 0.000(3) 0.000(3) 0.011(3)
O6 0.032(4) 0.028(4) 0.031(4) 0.008(3) 0.013(3) 0.019(3)
O7 0.010(3) 0.010(3) 0.024(6) 0.000 0.000 0.0050(16)
O8 0.016(4) 0.016(4) 0.033(7) 0.000 0.000 0.0079(18)
N1 0.010(4) 0.014(4) 0.018(4) 0.001(3) 0.001(3) 0.003(3)
N2 0.016(4) 0.009(4) 0.015(4) -0.003(3) 0.002(3) 0.007(3)
C1 0.015(5) 0.016(5) 0.018(5) -0.001(4) -0.002(4) 0.009(4)
C2 0.038(3) 0.021(5) 0.014(5) 0.002(4) -0.001(4) 0.017(4)
C3 0.044(3) 0.043(3) 0.058(4) 0.010(2) -0.013(2) 0.010(3)
C4 0.044(3) 0.043(3) 0.058(4) 0.010(2) -0.013(2) 0.010(3)
C5 0.044(3) 0.043(3) 0.058(4) 0.010(2) -0.013(2) 0.010(3)
C6 0.044(3) 0.043(3) 0.058(4) 0.010(2) -0.013(2) 0.010(3)
C7 0.044(3) 0.043(3) 0.058(4) 0.010(2) -0.013(2) 0.010(3)
C8 0.044(3) 0.043(3) 0.058(4) 0.010(2) -0.013(2) 0.010(3)
C9 0.012(5) 0.013(5) 0.024(5) 0.002(4) 0.003(4) 0.004(4)
C10 0.017(5) 0.015(5) 0.018(5) 0.001(4) 0.003(4) 0.008(4)
C11 0.028(6) 0.017(5) 0.035(6) 0.001(4) 0.008(5) 0.009(4)
C12 0.043(7) 0.035(7) 0.029(6) 0.008(5) 0.006(5) 0.027(6)
C13 0.024(6) 0.017(5) 0.030(6) -0.002(4) -0.004(4) 0.011(5)
C14 0.021(5) 0.024(5) 0.018(5) -0.002(4) 0.001(4) 0.014(5)
C15 0.015(5) 0.018(5) 0.019(5) 0.006(4) 0.007(4) 0.011(4)
C16 0.045(7) 0.039(7) 0.045(7) 0.003(6) -0.015(6) 0.014(6)
C17 0.023(5) 0.022(5) 0.020(5) 0.005(4) 0.005(4) 0.016(4)
C18 0.026(5) 0.019(5) 0.019(5) 0.007(4) 0.002(4) 0.014(4)
C19 0.037(6) 0.028(6) 0.028(5) 0.007(4) 0.009(5) 0.021(5)
C20 0.034(6) 0.028(6) 0.043(6) 0.012(5) 0.010(5) 0.016(5)
C21 0.048(7) 0.050(7) 0.057(8) 0.020(6) 0.015(6) 0.034(5)
C22 0.065(9) 0.039(7) 0.078(10) 0.012(6) 0.022(7) 0.025(6)
C23 0.060(9) 0.033(7) 0.065(9) 0.002(6) 0.013(7) 0.012(6)
C24 0.044(7) 0.031(7) 0.050(7) 0.004(5) 0.003(5) 0.018(6)
C25 0.018(5) 0.016(5) 0.023(5) -0.001(4) -0.006(4) 0.009(4)
C26 0.022(5) 0.014(5) 0.018(5) -0.002(4) 0.003(4) 0.008(4)
C27 0.025(5) 0.022(5) 0.028(5) -0.006(4) -0.005(4) 0.017(5)
C28 0.019(5) 0.016(5) 0.020(5) -0.008(4) -0.002(4) 0.011(4)
C29 0.029(6) 0.028(6) 0.023(5) 0.002(4) 0.001(4) 0.017(5)
C30 0.022(5) 0.029(6) 0.016(5) -0.005(4) 0.001(4) 0.018(5)
C31 0.013(4) 0.013(4) 0.010(4) -0.003(3) -0.002(3) 0.009(4)
C32 0.053(8) 0.058(9) 0.045(8) 0.014(6) 0.012(6) 0.033(7)
Cl1 0.0171(12) 0.0150(12) 0.0220(12) 0.0004(9) -0.0006(9) 0.0080(10)
Cl2 0.0143(12) 0.0177(12) 0.0225(12) 0.0005(9) 0.0007(9) 0.0092(10)

loop_
_atom_type_symbol
_atom_type_description
_atom_type_scat_dispersion_real
_atom_type_scat_dispersion_imag
_atom_type_scat_source
C C 0.0033 0.0016 'International Tables Vol C Tables 4.2.6.8 and 6.1.1.4'
H H 0.0000 0.0000 'International Tables Vol C Tables 4.2.6.8 and 6.1.1.4'
N N 0.0061 0.0033 'International Tables Vol C Tables 4.2.6.8 and 6.1.1.4'
O O 0.0106 0.0060 'International Tables Vol C Tables 4.2.6.8 and 6.1.1.4'
Cl Cl 0.1484 0.1585 'International Tables Vol C Tables 4.2.6.8 and 6.1.1.4'
Mn Mn 0.3368 0.7283 'International Tables Vol C Tables 4.2.6.8 and 6.1.1.4'
Gd Gd -0.1653 3.9035 'International Tables Vol C Tables 4.2.6.8 and 6.1.1.4'
Na Na 0.0362 0.0249 'International Tables Vol C Tables 4.2.6.8 and 6.1.1.4'

loop_
_geom_angle_atom_site_label_1
_geom_angle_atom_site_label_2
_geom_angle_atom_site_label_3
_geom_angle
_geom_angle_site_symmetry_1
_geom_angle_site_symmetry_3
_geom_angle_publ_flag
O4 Gd1 O4 102.93(18) 3_565 2_665 ?
O4 Gd1 O4 102.93(18) 3_565 . ?
O4 Gd1 O4 102.93(18) 2_665 . ?
O4 Gd1 O1 85.9(2) 3_565 . ?
O4 Gd1 O1 169.7(2) 2_665 . ?
O4 Gd1 O1 79.8(2) . . ?
O4 Gd1 O1 79.8(2) 3_565 3_565 ?
O4 Gd1 O1 85.9(2) 2_665 3_565 ?
O4 Gd1 O1 169.7(2) . 3_565 ?
O1 Gd1 O1 90.6(2) . 3_565 ?
O4 Gd1 O1 169.7(2) 3_565 2_665 ?
O4 Gd1 O1 79.8(2) 2_665 2_665 ?
O4 Gd1 O1 85.9(2) . 2_665 ?
O1 Gd1 O1 90.6(2) . 2_665 ?
O1 Gd1 O1 90.6(2) 3_565 2_665 ?
O4 Gd1 O8 64.59(15) 3_565 . ?
O4 Gd1 O8 64.59(15) 2_665 . ?
O4 Gd1 O8 64.59(15) . . ?
O1 Gd1 O8 124.87(14) . . ?
O1 Gd1 O8 124.87(14) 3_565 . ?
O1 Gd1 O8 124.87(14) 2_665 . ?
O4 Gd1 Mn2 30.79(15) 3_565 3_565 ?
O4 Gd1 Mn2 84.07(15) 2_665 3_565 ?
O4 Gd1 Mn2 83.83(15) . 3_565 ?
O1 Gd1 Mn2 106.17(14) . 3_565 ?
O1 Gd1 Mn2 102.52(14) 3_565 3_565 ?
O1 Gd1 Mn2 158.45(15) 2_665 3_565 ?
O8 Gd1 Mn2 33.80(2) . 3_565 ?
O4 Gd1 Mn2 84.07(15) 3_565 . ?
O4 Gd1 Mn2 83.83(15) 2_665 . ?
O4 Gd1 Mn2 30.79(15) . . ?
O1 Gd1 Mn2 102.52(14) . . ?
O1 Gd1 Mn2 158.45(15) 3_565 . ?
O1 Gd1 Mn2 106.17(14) 2_665 . ?
O8 Gd1 Mn2 33.80(2) . . ?
Mn2 Gd1 Mn2 57.60(4) 3_565 . ?
O4 Gd1 Mn2 83.83(15) 3_565 2_665 ?
O4 Gd1 Mn2 30.79(15) 2_665 2_665 ?
O4 Gd1 Mn2 84.07(15) . 2_665 ?
O1 Gd1 Mn2 158.45(15) . 2_665 ?
O1 Gd1 Mn2 106.17(14) 3_565 2_665 ?
O1 Gd1 Mn2 102.52(14) 2_665 2_665 ?
O8 Gd1 Mn2 33.80(2) . 2_665 ?
Mn2 Gd1 Mn2 57.60(4) 3_565 2_665 ?
Mn2 Gd1 Mn2 57.60(4) . 2_665 ?
O7 Mn1 O1 92.8(4) . . ?
O7 Mn1 O2 93.8(4) . . ?
O1 Mn1 O2 173.3(3) . . ?
O7 Mn1 N1 175.2(4) . . ?
O1 Mn1 N1 82.7(3) . . ?
O2 Mn1 N1 90.7(3) . . ?
O7 Mn1 Cl1 82.46(6) . 3_565 ?
O1 Mn1 Cl1 86.57(19) . 3_565 ?
O2 Mn1 Cl1 95.03(19) . 3_565 ?
N1 Mn1 Cl1 98.7(2) . 3_565 ?
O7 Mn1 Cl1 81.78(6) . . ?
O1 Mn1 Cl1 93.36(19) . . ?
O2 Mn1 Cl1 86.86(19) . . ?
N1 Mn1 Cl1 97.0(2) . . ?
Cl1 Mn1 Cl1 164.21(8) 3_565 . ?
O7 Mn1 Na2 54.5(3) . . ?
O1 Mn1 Na2 147.13(19) . . ?
O2 Mn1 Na2 39.52(19) . . ?
N1 Mn1 Na2 130.1(2) . . ?
Cl1 Mn1 Na2 85.96(6) 3_565 . ?
Cl1 Mn1 Na2 85.59(6) . . ?
O4 Mn2 O5 171.1(3) . . ?
O4 Mn2 O8 88.4(4) . . ?
O5 Mn2 O8 99.9(4) . . ?
O4 Mn2 N2 83.0(3) . . ?
O5 Mn2 N2 89.0(3) . . ?
O8 Mn2 N2 169.4(3) . . ?
O4 Mn2 Cl2 90.92(18) . 3_565 ?
O5 Mn2 Cl2 93.62(19) . 3_565 ?
O8 Mn2 Cl2 81.07(7) . 3_565 ?
N2 Mn2 Cl2 92.7(2) . 3_565 ?
O4 Mn2 Cl2 91.57(18) . . ?
O5 Mn2 Cl2 86.66(19) . . ?
O8 Mn2 Cl2 80.05(6) . . ?
N2 Mn2 Cl2 106.4(2) . . ?
Cl2 Mn2 Cl2 160.88(8) 3_565 . ?
O4 Mn2 Gd1 37.71(17) . . ?
O5 Mn2 Gd1 150.42(18) . . ?
O8 Mn2 Gd1 50.7(3) . . ?
N2 Mn2 Gd1 120.53(19) . . ?
Cl2 Mn2 Gd1 85.50(6) 3_565 . ?
Cl2 Mn2 Gd1 84.92(6) . . ?
O4 Mn2 Na1 150.51(19) . . ?
O5 Mn2 Na1 37.95(18) . . ?
O8 Mn2 Na1 62.1(3) . . ?
N2 Mn2 Na1 126.2(2) . . ?
Cl2 Mn2 Na1 84.54(6) 3_565 . ?
Cl2 Mn2 Na1 83.98(6) . . ?
Gd1 Mn2 Na1 112.81(6) . . ?
O5 Na1 O5 101.9(2) 3_565 2_665 ?
O5 Na1 O5 101.9(2) 3_565 . ?
O5 Na1 O5 101.9(2) 2_665 . ?
O5 Na1 O6 156.4(2) 3_565 . ?
O5 Na1 O6 101.2(2) 2_665 . ?
O5 Na1 O6 68.2(2) . . ?
O5 Na1 O6 68.2(2) 3_565 3_565 ?
O5 Na1 O6 156.4(2) 2_665 3_565 ?
O5 Na1 O6 101.2(2) . 3_565 ?
O6 Na1 O6 92.0(3) . 3_565 ?
O5 Na1 O6 101.2(2) 3_565 2_665 ?
O5 Na1 O6 68.2(2) 2_665 2_665 ?
O5 Na1 O6 156.4(2) . 2_665 ?
O6 Na1 O6 92.0(3) . 2_665 ?
O6 Na1 O6 92.0(3) 3_565 2_665 ?
O5 Na1 Mn2 30.40(16) 3_565 3_565 ?
O5 Na1 Mn2 81.5(2) 2_665 3_565 ?
O5 Na1 Mn2 84.3(2) . 3_565 ?
O6 Na1 Mn2 152.4(2) . 3_565 ?
O6 Na1 Mn2 95.81(17) 3_565 3_565 ?
O6 Na1 Mn2 114.01(19) 2_665 3_565 ?
O5 Na1 Mn2 84.3(2) 3_565 2_665 ?
O5 Na1 Mn2 30.40(16) 2_665 2_665 ?
O5 Na1 Mn2 81.5(2) . 2_665 ?
O6 Na1 Mn2 114.00(19) . 2_665 ?
O6 Na1 Mn2 152.5(2) 3_565 2_665 ?
O6 Na1 Mn2 95.81(17) 2_665 2_665 ?
Mn2 Na1 Mn2 56.93(9) 3_565 2_665 ?
O5 Na1 Mn2 81.5(2) 3_565 . ?
O5 Na1 Mn2 84.3(2) 2_665 . ?
O5 Na1 Mn2 30.40(16) . . ?
O6 Na1 Mn2 95.81(17) . . ?
O6 Na1 Mn2 114.01(19) 3_565 . ?
O6 Na1 Mn2 152.5(2) 2_665 . ?
Mn2 Na1 Mn2 56.93(9) 3_565 . ?
Mn2 Na1 Mn2 56.93(9) 2_665 . ?
O2 Na2 O2 102.8(2) . 3_565 ?
O2 Na2 O2 102.8(2) . 2_665 ?
O2 Na2 O2 102.8(2) 3_565 2_665 ?
O2 Na2 O3 105.7(2) . 3_565 ?
O2 Na2 O3 67.1(2) 3_565 3_565 ?
O2 Na2 O3 151.3(2) 2_665 3_565 ?
O2 Na2 O3 151.3(2) . 2_665 ?
O2 Na2 O3 105.7(2) 3_565 2_665 ?
O2 Na2 O3 67.1(2) 2_665 2_665 ?
O3 Na2 O3 89.1(3) 3_565 2_665 ?
O2 Na2 O3 67.1(2) . . ?
O2 Na2 O3 151.3(2) 3_565 . ?
O2 Na2 O3 105.7(2) 2_665 . ?
O3 Na2 O3 89.1(3) 3_565 . ?
O3 Na2 O3 89.1(3) 2_665 . ?
O2 Na2 O7 64.5(2) . . ?
O2 Na2 O7 64.5(2) 3_565 . ?
O2 Na2 O7 64.5(2) 2_665 . ?
O3 Na2 O7 125.9(2) 3_565 . ?
O3 Na2 O7 125.9(2) 2_665 . ?
O3 Na2 O7 125.9(2) . . ?
O2 Na2 Mn1 85.0(2) . 3_565 ?
O2 Na2 Mn1 31.41(17) 3_565 3_565 ?
O2 Na2 Mn1 81.8(2) 2_665 3_565 ?
O3 Na2 Mn1 96.70(17) 3_565 3_565 ?
O3 Na2 Mn1 118.15(18) 2_665 3_565 ?
O3 Na2 Mn1 152.1(2) . 3_565 ?
O7 Na2 Mn1 33.17(6) . 3_565 ?
O2 Na2 Mn1 81.8(2) . 2_665 ?
O2 Na2 Mn1 85.0(2) 3_565 2_665 ?
O2 Na2 Mn1 31.40(17) 2_665 2_665 ?
O3 Na2 Mn1 152.1(2) 3_565 2_665 ?
O3 Na2 Mn1 96.70(17) 2_665 2_665 ?
O3 Na2 Mn1 118.15(18) . 2_665 ?
O7 Na2 Mn1 33.17(6) . 2_665 ?
Mn1 Na2 Mn1 56.56(10) 3_565 2_665 ?
O2 Na2 Mn1 31.41(17) . . ?
O2 Na2 Mn1 81.8(2) 3_565 . ?
O2 Na2 Mn1 85.0(2) 2_665 . ?
O3 Na2 Mn1 118.15(18) 3_565 . ?
O3 Na2 Mn1 152.1(2) 2_665 . ?
O3 Na2 Mn1 96.70(17) . . ?
O7 Na2 Mn1 33.17(6) . . ?
Mn1 Na2 Mn1 56.56(10) 3_565 . ?
Mn1 Na2 Mn1 56.56(10) 2_665 . ?
C1 O1 Mn1 111.4(5) . . ?
C1 O1 Gd1 121.2(5) . . ?
Mn1 O1 Gd1 124.1(3) . . ?
C15 O2 Mn1 128.5(6) . . ?
C15 O2 Na2 120.3(5) . . ?
Mn1 O2 Na2 109.1(3) . . ?
C14 O3 C16 114.3(7) . . ?
C14 O3 Na2 119.3(5) . . ?
C16 O3 Na2 126.4(6) . . ?
C17 O4 Mn2 115.2(5) . . ?
C17 O4 Gd1 133.3(5) . . ?
Mn2 O4 Gd1 111.5(3) . . ?
C31 O5 Mn2 124.8(5) . . ?
C31 O5 Na1 119.8(5) . . ?
Mn2 O5 Na1 111.6(3) . . ?
C30 O6 C32 117.5(8) . . ?
C30 O6 Na1 117.9(5) . . ?
C32 O6 Na1 124.4(7) . . ?
Mn1 O7 Mn1 119.84(4) 3_565 . ?
Mn1 O7 Mn1 119.84(4) 3_565 2_665 ?
Mn1 O7 Mn1 119.83(4) . 2_665 ?
Mn1 O7 Na2 92.3(3) 3_565 . ?
Mn1 O7 Na2 92.3(3) . . ?
Mn1 O7 Na2 92.3(3) 2_665 . ?
Mn2 O8 Mn2 119.10(11) 3_565 2_665 ?
Mn2 O8 Mn2 119.10(11) 3_565 . ?
Mn2 O8 Mn2 119.10(11) 2_665 . ?
Mn2 O8 Gd1 95.5(3) 3_565 . ?
Mn2 O8 Gd1 95.5(3) 2_665 . ?
Mn2 O8 Gd1 95.5(3) . . ?
C9 N1 C2 121.7(7) . . ?
C9 N1 Mn1 124.1(6) . . ?
C2 N1 Mn1 113.6(5) . . ?
C25 N2 C18 125.6(7) . . ?
C25 N2 Mn2 126.5(6) . . ?
C18 N2 Mn2 107.8(5) . . ?
O1 C1 C2 109.0(7) . . ?
O1 C1 H1A 109.9 . . ?
C2 C1 H1A 109.9 . . ?
O1 C1 H1B 109.9 . . ?
C2 C1 H1B 109.9 . . ?
H1A C1 H1B 108.3 . . ?
N1 C2 C3 117.7(8) . . ?
N1 C2 C1 105.4(7) . . ?
C3 C2 C1 111.7(8) . . ?
N1 C2 H2 107.2 . . ?
C3 C2 H2 107.2 . . ?
C1 C2 H2 107.2 . . ?
C4 C3 C8 117.4(12) . . ?
C4 C3 C2 123.8(12) . . ?
C8 C3 C2 118.8(11) . . ?
C5 C4 C3 127.7(15) . . ?
C5 C4 H4 116.1 . . ?
C3 C4 H4 116.1 . . ?
C6 C5 C4 117.2(15) . . ?
C6 C5 H5 121.4 . . ?
C4 C5 H5 121.4 . . ?
C5 C6 C7 123.3(14) . . ?
C5 C6 H6 118.4 . . ?
C7 C6 H6 118.4 . . ?
C6 C7 C8 122.4(13) . . ?
C6 C7 H7 118.8 . . ?
C8 C7 H7 118.8 . . ?
C3 C8 C7 111.8(11) . . ?
C3 C8 H8A 109.3 . . ?
C7 C8 H8A 109.3 . . ?
C3 C8 H8B 109.3 . . ?
C7 C8 H8B 109.3 . . ?
H8A C8 H8B 107.9 . . ?
N1 C9 C10 127.8(8) . . ?
N1 C9 H9 116.1 . . ?
C10 C9 H9 116.1 . . ?
C15 C10 C11 119.4(8) . . ?
C15 C10 C9 122.8(8) . . ?
C11 C10 C9 117.8(8) . . ?
C12 C11 C10 119.5(9) . . ?
C12 C11 H11 120.2 . . ?
C10 C11 H11 120.2 . . ?
C13 C12 C11 120.0(10) . . ?
C13 C12 H12 120.0 . . ?
C11 C12 H12 120.0 . . ?
C12 C13 C14 121.5(10) . . ?
C12 C13 H13 119.3 . . ?
C14 C13 H13 119.3 . . ?
C13 C14 C15 122.4(9) . . ?
C13 C14 O3 125.2(8) . . ?
C15 C14 O3 112.3(8) . . ?
O2 C15 C10 122.9(8) . . ?
O2 C15 C14 119.8(8) . . ?
C10 C15 C14 117.2(8) . . ?
O3 C16 H16A 109.5 . . ?
O3 C16 H16B 109.5 . . ?
H16A C16 H16B 109.5 . . ?
O3 C16 H16C 109.5 . . ?
H16A C16 H16C 109.5 . . ?
H16B C16 H16C 109.5 . . ?
O4 C17 C18 106.8(7) . . ?
O4 C17 H17A 110.4 . . ?
C18 C17 H17A 110.4 . . ?
O4 C17 H17B 110.4 . . ?
C18 C17 H17B 110.4 . . ?
H17A C17 H17B 108.6 . . ?
N2 C18 C17 103.9(7) . . ?
N2 C18 C19 114.3(7) . . ?
C17 C18 C19 116.7(7) . . ?
N2 C18 H18 107.1 . . ?
C17 C18 H18 107.1 . . ?
C19 C18 H18 107.1 . . ?
C20 C19 C24 118.7(9) . . ?
C20 C19 C18 122.8(9) . . ?
C24 C19 C18 118.4(9) . . ?
C21 C20 C19 117.2(11) . . ?
C21 C20 H20 121.4 . . ?
C19 C20 H20 121.4 . . ?
C22 C21 C20 121.3(13) . . ?
C22 C21 H21 119.3 . . ?
C20 C21 H21 119.3 . . ?
C21 C22 C23 125.9(13) . . ?
C21 C22 H22 117.0 . . ?
C23 C22 H22 117.0 . . ?
C22 C23 C24 116.9(12) . . ?
C22 C23 H23 121.5 . . ?
C24 C23 H23 121.5 . . ?
C23 C24 C19 119.9(11) . . ?
C23 C24 H24 120.1 . . ?
C19 C24 H24 120.1 . . ?
N2 C25 C26 125.4(8) . . ?
N2 C25 H25 117.3 . . ?
C26 C25 H25 117.3 . . ?
C27 C26 C31 119.6(8) . . ?
C27 C26 C25 119.0(8) . . ?
C31 C26 C25 121.3(8) . . ?
C28 C27 C26 121.2(8) . . ?
C28 C27 H27 119.4 . . ?
C26 C27 H27 119.4 . . ?
C29 C28 C27 119.9(8) . . ?
C29 C28 H28 120.1 . . ?
C27 C28 H28 120.1 . . ?
C28 C29 C30 120.1(9) . . ?
C28 C29 H29 120.0 . . ?
C30 C29 H29 120.0 . . ?
C29 C30 O6 123.8(8) . . ?
C29 C30 C31 122.0(9) . . ?
O6 C30 C31 114.2(8) . . ?
O5 C31 C30 119.2(8) . . ?
O5 C31 C26 123.7(7) . . ?
C30 C31 C26 117.1(8) . . ?
O6 C32 H32A 109.5 . . ?
O6 C32 H32B 109.5 . . ?
H32A C32 H32B 109.5 . . ?
O6 C32 H32C 109.5 . . ?
H32A C32 H32C 109.5 . . ?
H32B C32 H32C 109.5 . . ?
Mn1 Cl1 Mn1 75.79(8) 2_665 . ?
Mn2 Cl2 Mn2 79.08(8) 2_665 . ?

loop_
_geom_bond_atom_site_label_1
_geom_bond_atom_site_label_2
_geom_bond_distance
_geom_bond_site_symmetry_2
_geom_bond_publ_flag
Gd1 O4 2.277(6) 3_565 ?
Gd1 O4 2.277(6) 2_665 ?
Gd1 O4 2.277(6) . ?
Gd1 O1 2.322(6) . ?
Gd1 O1 2.322(6) 3_565 ?
Gd1 O1 2.322(6) 2_665 ?
Gd1 O8 2.694(11) . ?
Gd1 Mn2 3.4646(14) 3_565 ?
Gd1 Mn2 3.4645(14) . ?
Gd1 Mn2 3.4646(14) 2_665 ?
Mn1 O7 1.8884(14) . ?
Mn1 O1 1.900(6) . ?
Mn1 O2 1.902(6) . ?
Mn1 N1 1.997(7) . ?
Mn1 Cl1 2.648(3) 3_565 ?
Mn1 Cl1 2.673(3) . ?
Mn1 Na2 3.449(5) . ?
Mn2 O4 1.906(6) . ?
Mn2 O5 1.907(6) . ?
Mn2 O8 1.9360(16) . ?
Mn2 N2 1.994(6) . ?
Mn2 Cl2 2.602(3) 3_565 ?
Mn2 Cl2 2.641(3) . ?
Mn2 Na1 3.502(5) . ?
Na1 O5 2.317(6) 3_565 ?
Na1 O5 2.317(6) 2_665 ?
Na1 O5 2.317(6) . ?
Na1 O6 2.369(7) . ?
Na1 O6 2.369(7) 3_565 ?
Na1 O6 2.369(7) 2_665 ?
Na1 Mn2 3.501(5) 3_565 ?
Na1 Mn2 3.502(5) 2_665 ?
Na2 O2 2.322(7) . ?
Na2 O2 2.322(7) 3_565 ?
Na2 O2 2.322(7) 2_665 ?
Na2 O3 2.363(7) 3_565 ?
Na2 O3 2.363(7) 2_665 ?
Na2 O3 2.363(7) . ?
Na2 O7 2.810(12) . ?
Na2 Mn1 3.449(5) 3_565 ?
Na2 Mn1 3.449(5) 2_665 ?
O1 C1 1.418(10) . ?
O2 C15 1.323(10) . ?
O3 C14 1.406(12) . ?
O3 C16 1.469(13) . ?
O4 C17 1.440(10) . ?
O5 C31 1.328(10) . ?
O6 C30 1.395(11) . ?
O6 C32 1.466(13) . ?
O7 Mn1 1.8883(13) 3_565 ?
O7 Mn1 1.8885(13) 2_665 ?
O8 Mn2 1.9360(16) 3_565 ?
O8 Mn2 1.9360(16) 2_665 ?
N1 C9 1.278(10) . ?
N1 C2 1.469(10) . ?
N2 C25 1.246(10) . ?
N2 C18 1.501(10) . ?
C1 C2 1.536(12) . ?
C1 H1A 0.9900 . ?
C1 H1B 0.9900 . ?
C2 C3 1.503(15) . ?
C2 H2 1.0000 . ?
C3 C4 1.341(17) . ?
C3 C8 1.375(17) . ?
C4 C5 1.325(17) . ?
C4 H4 0.9500 . ?
C5 C6 1.253(18) . ?
C5 H5 0.9500 . ?
C6 C7 1.276(17) . ?
C6 H6 0.9500 . ?
C7 C8 1.518(16) . ?
C7 H7 0.9500 . ?
C8 H8A 0.9900 . ?
C8 H8B 0.9900 . ?
C9 C10 1.421(12) . ?
C9 H9 0.9500 . ?
C10 C15 1.384(13) . ?
C10 C11 1.422(12) . ?
C11 C12 1.408(14) . ?
C11 H11 0.9500 . ?
C12 C13 1.299(14) . ?
C12 H12 0.9500 . ?
C13 C14 1.370(13) . ?
C13 H13 0.9500 . ?
C14 C15 1.391(12) . ?
C16 H16A 0.9800 . ?
C16 H16B 0.9800 . ?
C16 H16C 0.9800 . ?
C17 C18 1.520(12) . ?
C17 H17A 0.9900 . ?
C17 H17B 0.9900 . ?
C18 C19 1.554(12) . ?
C18 H18 1.0000 . ?
C19 C20 1.386(14) . ?
C19 C24 1.411(14) . ?
C20 C21 1.368(15) . ?
C20 H20 0.9500 . ?
C21 C22 1.276(18) . ?
C21 H21 0.9500 . ?
C22 C23 1.312(18) . ?
C22 H22 0.9500 . ?
C23 C24 1.372(16) . ?
C23 H23 0.9500 . ?
C24 H24 0.9500 . ?
C25 C26 1.433(12) . ?
C25 H25 0.9500 . ?
C26 C27 1.410(12) . ?
C26 C31 1.417(12) . ?
C27 C28 1.380(12) . ?
C27 H27 0.9500 . ?
C28 C29 1.370(13) . ?
C28 H28 0.9500 . ?
C29 C30 1.392(13) . ?
C29 H29 0.9500 . ?
C30 C31 1.406(12) . ?
C32 H32A 0.9800 . ?
C32 H32B 0.9800 . ?
C32 H32C 0.9800 . ?
Cl1 Mn1 2.648(3) 2_665 ?
Cl2 Mn2 2.602(3) 2_665 ?

loop_
_platon_squeeze_void_nr
_platon_squeeze_void_average_x
_platon_squeeze_void_average_y
_platon_squeeze_void_average_z
_platon_squeeze_void_volume
_platon_squeeze_void_count_electrons
_platon_squeeze_void_content
1 0.000 0.000 0.300 249 18 ' '
2 0.333 0.667 0.967 247 18 ' '
3 0.667 0.333 0.633 250 18 ' '
